data_7062053
loop_
_publ_author_name
'Pal, M. K.'
'Majumdar, A. G.'
'Vivekananda, K. V.'
'Wadawale, A. P.'
'Subramanian, M.'
'Bhuvanesh, N.'
'Dey, S.'

_publ_section_title
;
 Anticancer activity of Pt-selenolate metallacycles
;
_journal_issue 48
_journal_name_full 'New Journal of Chemistry'
_journal_page_first 23198
_journal_page_last 23212
_journal_paper_doi 10.1039/D2NJ03931A
_journal_volume 46
_journal_year 2022
_chemical_formula_moiety 'C62 H56 N2 P4 Pt2 Se2, 2(C24 H20 B), 4(C H2 Cl2)'
_chemical_formula_sum 'C114 H104 B2 Cl8 N2 P4 Pt2 Se2'
_chemical_formula_weight 2479.19
_space_group_crystal_system triclinic
_space_group_IT_number 2
_space_group_name_Hall '-P 1'
_space_group_name_H-M_alt 'P -1'
_atom_sites_solution_hydrogens geom
_audit_block_doi 10.5517/ccdc.csd.cc2c5rbn
_audit_creation_date 2022-09-08
_audit_creation_method
;
Olex2 1.5
(compiled 2022.04.07 svn.rca3783a0 for OlexSys, GUI svn.r6498)
;
_audit_update_record
;
2022-10-17 deposited with the CCDC.	2022-11-07 downloaded from the CCDC.
;
_cell_angle_alpha 86.121(2)
_cell_angle_beta 72.408(2)
_cell_angle_gamma 84.689(2)
_cell_formula_units_Z 1
_cell_length_a 11.5598(19)
_cell_length_b 15.143(2)
_cell_length_c 15.801(3)
_cell_measurement_reflns_used 9796
_cell_measurement_temperature 150
_cell_measurement_theta_max 27.387
_cell_measurement_theta_min 2.251
_cell_volume 2623.0(7)
_computing_cell_refinement 'SAINT v8.34A (Bruker, 2013)'
_computing_data_collection 'APEX 2 (Bruker, 2013)'
_computing_data_reduction 'SAINT v8.34A (Bruker, 2013)'
_computing_molecular_graphics 'Olex2 1.5 (Dolomanov et al., 2009)'
_computing_publication_material 'Olex2 1.5 (Dolomanov et al., 2009)'
_computing_structure_refinement 'XL  (Sheldrick, 2008)'
_computing_structure_solution 'xt,xs (Bruker, 2013)'
_diffrn_ambient_temperature 150
_diffrn_measured_fraction_theta_full 0.997
_diffrn_measured_fraction_theta_max 0.988
_diffrn_measurement_device_type 'Bruker APEX-II CCD'
_diffrn_measurement_method '\f and \w scans'
_diffrn_radiation_type MoK\a
_diffrn_radiation_wavelength 0.71073
_diffrn_reflns_av_R_equivalents 0.0445
_diffrn_reflns_av_unetI/netI 0.0425
_diffrn_reflns_Laue_measured_fraction_full 0.997
_diffrn_reflns_Laue_measured_fraction_max 0.988
_diffrn_reflns_limit_h_max 14
_diffrn_reflns_limit_h_min -14
_diffrn_reflns_limit_k_max 19
_diffrn_reflns_limit_k_min -19
_diffrn_reflns_limit_l_max 20
_diffrn_reflns_limit_l_min -20
_diffrn_reflns_number 48295
_diffrn_reflns_point_group_measured_fraction_full 0.997
_diffrn_reflns_point_group_measured_fraction_max 0.988
_diffrn_reflns_theta_full 25.242
_diffrn_reflns_theta_max 27.470
_diffrn_reflns_theta_min 1.853
_diffrn_source_current 30.0
_diffrn_source_power 1.5
_diffrn_source_voltage 50.0
_diffrn_standards_number 0
_exptl_absorpt_coefficient_mu 3.672
_exptl_absorpt_correction_T_max 0.7456
_exptl_absorpt_correction_T_min 0.5526
_exptl_absorpt_correction_type multi-scan
_exptl_absorpt_process_details
;
SADABS-2014/3 (Bruker,2014/3) was used for absorption correction.
wR2(int) was 0.0755 before and 0.0472 after correction.
The Ratio of minimum to maximum transmission is 0.7411.
The \l/2 correction factor is Not present.
;
_exptl_crystal_colour yellow
_exptl_crystal_colour_primary yellow
_exptl_crystal_density_diffrn 1.570
_exptl_crystal_description block
_exptl_crystal_F_000 1232
_exptl_crystal_size_max 0.16
_exptl_crystal_size_mid 0.14
_exptl_crystal_size_min 0.06
_refine_diff_density_max 2.091
_refine_diff_density_min -2.668
_refine_diff_density_rms 0.135
_refine_ls_extinction_method none
_refine_ls_goodness_of_fit_ref 1.035
_refine_ls_hydrogen_treatment constr
_refine_ls_matrix_type full
_refine_ls_number_parameters 602
_refine_ls_number_reflns 11874
_refine_ls_number_restraints 7
_refine_ls_restrained_S_all 1.035
_refine_ls_R_factor_all 0.0503
_refine_ls_R_factor_gt 0.0366
_refine_ls_shift/su_max 0.002
_refine_ls_shift/su_mean 0.000
_refine_ls_structure_factor_coef Fsqd
_refine_ls_weighting_details 'w=1/[\s^2^(Fo^2^)+(0.0225P)^2^+11.4075P] where P=(Fo^2^+2Fc^2^)/3'
_refine_ls_weighting_scheme calc
_refine_ls_wR_factor_gt 0.0753
_refine_ls_wR_factor_ref 0.0826
_reflns_Friedel_coverage 0.000
_reflns_number_gt 10049
_reflns_number_total 11874
_reflns_threshold_expression 'I > 2\s(I)'
_cod_data_source_file d2nj03931a2.cif
_cod_data_source_block sd45
_cod_depositor_comments 'Adding full bibliography for 7062053--7062058.cif.'
_cod_original_cell_volume 2622.9(7)
_cod_database_code 7062053
_shelx_shelxl_version_number 2018/3
_shelx_space_group_comment
;
The symmetry employed for this shelxl refinement is uniquely defined
by the following loop, which should always be used as a source of
symmetry information in preference to the above space-group names.
They are only intended as comments.
;
_shelx_estimated_absorpt_t_max 0.810
_shelx_estimated_absorpt_t_min 0.591
_olex2_refinement_description
;
1. Fixed Uiso
 At 1.2 times of:
  All C(H) groups, All C(H,H) groups
2. Restrained distances
 Cl6S-C4S \\sim Cl6T-C4T \\sim Cl5S-C4S \\sim Cl5T-C4T
 with sigma of 0.005
 Cl5S-Cl6S \\sim Cl5T-Cl6T
 with sigma of 0.005
3. Uiso/Uaniso restraints and constraints
Uanis(Cl6S) = Uanis(Cl6T) = Uanis(Cl5T) = Uanis(Cl5S) = Uanis(C4S) = Uanis(C4T)
4. Others
 Sof(C4T)=Sof(H4TA)=Sof(H4TB)=Sof(Cl5T)=Sof(Cl6T)=1-FVAR(1)
 Sof(C4S)=Sof(H4SA)=Sof(H4SB)=Sof(Cl5S)=Sof(Cl6S)=FVAR(1)
5.a Secondary CH2 refined with riding coordinates:
 C6(H6A,H6B), C7(H7A,H7B), C1S(H1SA,H1SB), C4S(H4SA,H4SB), C4T(H4TA,H4TB)
5.b Aromatic/amide H refined with riding coordinates:
 C1(H1), C2(H2), C4(H4), C5(H5), C9(H9), C10(H10), C11(H11), C12(H12),
 C13(H13), C15(H15), C16(H16), C17(H17), C18(H18), C19(H19), C21(H21), C22(H22),
  C23(H23), C24(H24), C25(H25), C27(H27), C28(H28), C29(H29), C30(H30),
 C31(H31), C33(H33), C34(H34), C35(H35), C36(H36), C37(H37), C39(H39), C40(H40),
  C41(H41), C42(H42), C43(H43), C45(H45), C46(H46), C47(H47), C48(H48),
 C49(H49), C51(H51), C52(H52), C53(H53), C54(H54), C55(H55)
;
_smtbx_masks_void_probe_radius 1.2
_smtbx_masks_void_truncation_radius 1.2
_olex2_submission_special_instructions 'No special instructions were received'

loop_
_space_group_symop_operation_xyz
'x, y, z'
'-x, -y, -z'

loop_
_atom_site_label
_atom_site_type_symbol
_atom_site_fract_x
_atom_site_fract_y
_atom_site_fract_z
_atom_site_U_iso_or_equiv
_atom_site_adp_type
_atom_site_occupancy
_atom_site_site_symmetry_order
_atom_site_calc_flag
_atom_site_refinement_flags_posn
_atom_site_refinement_flags_adp
_atom_site_refinement_flags_occupancy
_atom_site_disorder_assembly
_atom_site_disorder_group
Pt1 Pt 1.04438(2) 0.68377(2) 0.32401(2) 0.01659(5) Uani 1 1 d . . . . .
Se1 Se 0.77663(4) 0.37244(3) 0.62675(3) 0.01949(9) Uani 1 1 d . . . . .
P1 P 1.16875(9) 0.76653(7) 0.21874(7) 0.0176(2) Uani 1 1 d . . . . .
P2 P 0.89042(10) 0.75536(6) 0.27780(7) 0.0176(2) Uani 1 1 d . . . . .
N1 N 0.9260(3) 0.60313(19) 0.4207(2) 0.0114(6) Uani 1 1 d . . . . .
C1 C 0.8787(4) 0.5336(3) 0.3974(3) 0.0176(8) Uani 1 1 d . . . . .
H1 H 0.880612 0.530033 0.337191 0.021 Uiso 1 1 calc R U . . .
C2 C 0.8277(4) 0.4676(2) 0.4582(3) 0.0179(8) Uani 1 1 d . . . . .
H2 H 0.793988 0.419807 0.440236 0.022 Uiso 1 1 calc R U . . .
C3 C 0.8264(3) 0.4719(2) 0.5464(3) 0.0152(8) Uani 1 1 d . . . . .
C4 C 0.8649(4) 0.5479(3) 0.5710(3) 0.0177(8) Uani 1 1 d . . . . .
H4 H 0.857014 0.556130 0.631642 0.021 Uiso 1 1 calc R U . . .
C5 C 0.9147(4) 0.6114(3) 0.5064(3) 0.0171(8) Uani 1 1 d . . . . .
H5 H 0.941845 0.662682 0.523683 0.021 Uiso 1 1 calc R U . . .
C6 C 1.0751(4) 0.8605(3) 0.1877(3) 0.0257(10) Uani 1 1 d . . . . .
H6A H 1.052678 0.905028 0.234146 0.031 Uiso 1 1 calc R U . . .
H6B H 1.121083 0.889292 0.130918 0.031 Uiso 1 1 calc R U . . .
C7 C 0.9599(4) 0.8242(3) 0.1780(3) 0.0233(9) Uani 1 1 d . . . . .
H7A H 0.981309 0.788161 0.124680 0.028 Uiso 1 1 calc R U . . .
H7B H 0.901358 0.874021 0.170868 0.028 Uiso 1 1 calc R U . . .
C8 C 1.2868(4) 0.8170(2) 0.2481(3) 0.0203(9) Uani 1 1 d . . . . .
C9 C 1.2642(4) 0.8437(3) 0.3346(3) 0.0265(10) Uani 1 1 d . . . . .
H9 H 1.188860 0.833251 0.377883 0.032 Uiso 1 1 calc R U . . .
C10 C 1.3515(5) 0.8855(3) 0.3577(4) 0.0333(11) Uani 1 1 d . . . . .
H10 H 1.335800 0.903469 0.416791 0.040 Uiso 1 1 calc R U . . .
C11 C 1.4603(5) 0.9010(3) 0.2956(4) 0.0433(14) Uani 1 1 d . . . . .
H11 H 1.519671 0.929953 0.311536 0.052 Uiso 1 1 calc R U . . .
C12 C 1.4833(5) 0.8747(4) 0.2100(5) 0.0550(17) Uani 1 1 d . . . . .
H12 H 1.558563 0.885844 0.166909 0.066 Uiso 1 1 calc R U . . .
C13 C 1.3974(5) 0.8319(4) 0.1862(4) 0.0394(13) Uani 1 1 d . . . . .
H13 H 1.414574 0.812870 0.127307 0.047 Uiso 1 1 calc R U . . .
C14 C 1.2427(4) 0.7070(3) 0.1183(3) 0.0211(9) Uani 1 1 d . . . . .
C15 C 1.2847(5) 0.6188(3) 0.1254(3) 0.0330(11) Uani 1 1 d . . . . .
H15 H 1.272850 0.589919 0.182328 0.040 Uiso 1 1 calc R U . . .
C16 C 1.3436(5) 0.5729(4) 0.0497(4) 0.0435(14) Uani 1 1 d . . . . .
H16 H 1.373164 0.512676 0.054775 0.052 Uiso 1 1 calc R U . . .
C17 C 1.3599(5) 0.6146(4) -0.0340(4) 0.0431(14) Uani 1 1 d . . . . .
H17 H 1.400125 0.583102 -0.086050 0.052 Uiso 1 1 calc R U . . .
C18 C 1.3176(5) 0.7014(5) -0.0405(4) 0.0464(15) Uani 1 1 d . . . . .
H18 H 1.327748 0.729720 -0.097487 0.056 Uiso 1 1 calc R U . . .
C19 C 1.2602(5) 0.7483(4) 0.0346(3) 0.0362(12) Uani 1 1 d . . . . .
H19 H 1.232634 0.808887 0.029106 0.043 Uiso 1 1 calc R U . . .
C20 C 0.7912(4) 0.6883(3) 0.2456(3) 0.0229(9) Uani 1 1 d . . . . .
C21 C 0.8433(4) 0.6200(3) 0.1881(3) 0.0280(10) Uani 1 1 d . . . . .
H21 H 0.929041 0.607433 0.169592 0.034 Uiso 1 1 calc R U . . .
C22 C 0.7697(5) 0.5703(3) 0.1580(3) 0.0372(12) Uani 1 1 d . . . . .
H22 H 0.805681 0.524417 0.117953 0.045 Uiso 1 1 calc R U . . .
C23 C 0.6458(5) 0.5868(4) 0.1855(4) 0.0429(14) Uani 1 1 d . . . . .
H23 H 0.596402 0.552498 0.164311 0.051 Uiso 1 1 calc R U . . .
C24 C 0.5922(5) 0.6534(4) 0.2440(4) 0.0450(14) Uani 1 1 d . . . . .
H24 H 0.506181 0.664168 0.263838 0.054 Uiso 1 1 calc R U . . .
C25 C 0.6654(4) 0.7044(3) 0.2733(4) 0.0334(11) Uani 1 1 d . . . . .
H25 H 0.628995 0.750764 0.312718 0.040 Uiso 1 1 calc R U . . .
C26 C 0.7941(4) 0.8303(3) 0.3589(3) 0.0218(9) Uani 1 1 d . . . . .
C27 C 0.7868(4) 0.9222(3) 0.3454(3) 0.0293(10) Uani 1 1 d . . . . .
H27 H 0.834236 0.948615 0.291289 0.035 Uiso 1 1 calc R U . . .
C28 C 0.7105(5) 0.9749(3) 0.4106(4) 0.0370(12) Uani 1 1 d . . . . .
H28 H 0.706872 1.037626 0.401381 0.044 Uiso 1 1 calc R U . . .
C29 C 0.6398(5) 0.9378(3) 0.4885(4) 0.0352(12) Uani 1 1 d . . . . .
H29 H 0.586817 0.974854 0.532391 0.042 Uiso 1 1 calc R U . . .
C30 C 0.6457(4) 0.8467(3) 0.5033(3) 0.0319(11) Uani 1 1 d . . . . .
H30 H 0.596160 0.821042 0.557096 0.038 Uiso 1 1 calc R U . . .
C31 C 0.7238(4) 0.7930(3) 0.4397(3) 0.0260(10) Uani 1 1 d . . . . .
H31 H 0.729882 0.730559 0.450709 0.031 Uiso 1 1 calc R U . . .
B1 B 1.1483(5) 0.7661(3) -0.2762(3) 0.0216(10) Uani 1 1 d . . . . .
C32 C 1.1985(4) 0.8340(3) -0.2195(3) 0.0247(9) Uani 1 1 d . . . . .
C33 C 1.1231(5) 0.8748(3) -0.1435(3) 0.0356(12) Uani 1 1 d . . . . .
H33 H 1.039878 0.862430 -0.122929 0.043 Uiso 1 1 calc R U . . .
C34 C 1.1655(6) 0.9337(3) -0.0963(4) 0.0477(15) Uani 1 1 d . . . . .
H34 H 1.110733 0.961888 -0.046156 0.057 Uiso 1 1 calc R U . . .
C35 C 1.2869(7) 0.9502(4) -0.1230(5) 0.0553(17) Uani 1 1 d . . . . .
H35 H 1.316559 0.988443 -0.090438 0.066 Uiso 1 1 calc R U . . .
C36 C 1.3643(6) 0.9113(4) -0.1967(4) 0.0494(15) Uani 1 1 d . . . . .
H36 H 1.447877 0.922842 -0.215697 0.059 Uiso 1 1 calc R U . . .
C37 C 1.3205(5) 0.8544(3) -0.2443(4) 0.0326(11) Uani 1 1 d . . . . .
H37 H 1.375834 0.828508 -0.295517 0.039 Uiso 1 1 calc R U . . .
C38 C 1.2655(4) 0.7105(3) -0.3427(3) 0.0218(9) Uani 1 1 d . . . . .
C39 C 1.3129(4) 0.6275(3) -0.3170(3) 0.0269(10) Uani 1 1 d . . . . .
H39 H 1.274872 0.602538 -0.259614 0.032 Uiso 1 1 calc R U . . .
C40 C 1.4134(5) 0.5804(3) -0.3727(4) 0.0337(11) Uani 1 1 d . . . . .
H40 H 1.441972 0.524322 -0.352934 0.040 Uiso 1 1 calc R U . . .
C41 C 1.4718(4) 0.6150(3) -0.4564(4) 0.0334(11) Uani 1 1 d . . . . .
H41 H 1.540381 0.583161 -0.494510 0.040 Uiso 1 1 calc R U . . .
C42 C 1.4286(4) 0.6967(3) -0.4837(3) 0.0336(11) Uani 1 1 d . . . . .
H42 H 1.467204 0.721136 -0.541211 0.040 Uiso 1 1 calc R U . . .
C43 C 1.3295(4) 0.7430(3) -0.4276(3) 0.0276(10) Uani 1 1 d . . . . .
H43 H 1.303366 0.799756 -0.447589 0.033 Uiso 1 1 calc R U . . .
C44 C 1.0646(4) 0.8234(3) -0.3328(3) 0.0224(9) Uani 1 1 d . . . . .
C45 C 1.0577(4) 0.7982(3) -0.4150(3) 0.0265(10) Uani 1 1 d . . . . .
H45 H 1.106579 0.747532 -0.441310 0.032 Uiso 1 1 calc R U . . .
C46 C 0.9817(5) 0.8449(3) -0.4596(3) 0.0324(11) Uani 1 1 d . . . . .
H46 H 0.980571 0.825711 -0.515315 0.039 Uiso 1 1 calc R U . . .
C47 C 0.9091(5) 0.9179(3) -0.4235(4) 0.0417(14) Uani 1 1 d . . . . .
H47 H 0.858759 0.950264 -0.454349 0.050 Uiso 1 1 calc R U . . .
C48 C 0.9103(6) 0.9437(3) -0.3411(4) 0.0488(16) Uani 1 1 d . . . . .
H48 H 0.857941 0.992635 -0.313959 0.059 Uiso 1 1 calc R U . . .
C49 C 0.9880(5) 0.8980(3) -0.2983(4) 0.0370(12) Uani 1 1 d . . . . .
H49 H 0.989257 0.918362 -0.243036 0.044 Uiso 1 1 calc R U . . .
C50 C 1.0624(4) 0.6935(3) -0.2091(3) 0.0225(9) Uani 1 1 d . . . . .
C51 C 0.9863(4) 0.6443(3) -0.2392(3) 0.0248(9) Uani 1 1 d . . . . .
H51 H 0.981406 0.656464 -0.297827 0.030 Uiso 1 1 calc R U . . .
C52 C 0.9179(4) 0.5786(3) -0.1872(3) 0.0319(11) Uani 1 1 d . . . . .
H52 H 0.868679 0.546407 -0.210608 0.038 Uiso 1 1 calc R U . . .
C53 C 0.9219(5) 0.5603(4) -0.1007(4) 0.0387(12) Uani 1 1 d . . . . .
H53 H 0.875015 0.515994 -0.064205 0.046 Uiso 1 1 calc R U . . .
C54 C 0.9951(5) 0.6078(4) -0.0685(4) 0.0424(13) Uani 1 1 d . . . . .
H54 H 0.998406 0.596044 -0.009450 0.051 Uiso 1 1 calc R U . . .
C55 C 1.0637(4) 0.6723(3) -0.1217(3) 0.0327(11) Uani 1 1 d . . . . .
H55 H 1.113754 0.703371 -0.097916 0.039 Uiso 1 1 calc R U . . .
Cl2S Cl 1.38547(12) 1.42203(9) 0.23910(10) 0.0463(3) Uani 1 1 d . . . . .
Cl3S Cl 1.29190(15) 1.24831(10) 0.29908(11) 0.0563(4) Uani 1 1 d . . . . .
C1S C 1.4159(6) 1.3087(4) 0.2627(5) 0.0531(16) Uani 1 1 d . . . . .
H1SA H 1.471783 1.282216 0.208315 0.064 Uiso 1 1 calc R U . . .
H1SB H 1.459076 1.303359 0.308481 0.064 Uiso 1 1 calc R U . . .
C4S C 1.2399(8) 1.2284(10) 0.0712(9) 0.0963(11) Uani 0.736(5) 1 d D . P A 1
H4SA H 1.173153 1.274383 0.094592 0.116 Uiso 0.736(5) 1 calc R U P A 1
H4SB H 1.242037 1.184512 0.120145 0.116 Uiso 0.736(5) 1 calc R U P A 1
Cl5S Cl 1.3794(3) 1.2779(3) 0.0330(3) 0.0963(11) Uani 0.736(5) 1 d D . P A 1
Cl6S Cl 1.2116(3) 1.1751(3) -0.0156(3) 0.0963(11) Uani 0.736(5) 1 d D . P A 1
C4T C 1.2481(15) 1.208(2) 0.087(2) 0.0963(11) Uani 0.264(5) 1 d D . P A 2
H4TA H 1.222347 1.196761 0.152280 0.116 Uiso 0.264(5) 1 calc R U P A 2
H4TB H 1.197064 1.259998 0.073187 0.116 Uiso 0.264(5) 1 calc R U P A 2
Cl5T Cl 1.4023(8) 1.2316(8) 0.0505(8) 0.0963(11) Uani 0.264(5) 1 d D . P A 2
Cl6T Cl 1.2273(7) 1.1145(8) 0.0344(7) 0.0963(11) Uani 0.264(5) 1 d D . P A 2

loop_
_atom_site_aniso_label
_atom_site_aniso_U_11
_atom_site_aniso_U_22
_atom_site_aniso_U_33
_atom_site_aniso_U_23
_atom_site_aniso_U_13
_atom_site_aniso_U_12
Pt1 0.01705(8) 0.01337(7) 0.01850(9) 0.00273(5) -0.00396(6) -0.00375(5)
Se1 0.0170(2) 0.01968(19) 0.0220(2) 0.00858(16) -0.00667(17) -0.00664(15)
P1 0.0166(5) 0.0160(5) 0.0194(5) 0.0060(4) -0.0046(4) -0.0049(4)
P2 0.0179(5) 0.0137(5) 0.0191(5) 0.0039(4) -0.0046(4) 0.0021(4)
N1 0.0097(15) 0.0111(14) 0.0149(16) 0.0032(12) -0.0062(13) -0.0015(12)
C1 0.017(2) 0.0190(19) 0.020(2) 0.0018(16) -0.0100(17) -0.0018(15)
C2 0.019(2) 0.0148(18) 0.023(2) -0.0007(16) -0.0096(17) -0.0045(15)
C3 0.0114(18) 0.0140(17) 0.019(2) 0.0038(15) -0.0028(15) -0.0010(14)
C4 0.0143(19) 0.0196(19) 0.018(2) -0.0018(16) -0.0032(16) -0.0007(15)
C5 0.018(2) 0.0161(18) 0.018(2) -0.0046(15) -0.0050(16) -0.0019(15)
C6 0.023(2) 0.020(2) 0.032(3) 0.0105(18) -0.008(2) -0.0048(17)
C7 0.020(2) 0.022(2) 0.029(2) 0.0083(18) -0.0102(18) -0.0038(16)
C8 0.019(2) 0.0123(18) 0.029(2) 0.0025(16) -0.0061(18) -0.0013(15)
C9 0.032(3) 0.0163(19) 0.030(3) 0.0023(18) -0.007(2) -0.0091(18)
C10 0.053(3) 0.017(2) 0.037(3) 0.0019(19) -0.023(3) -0.009(2)
C11 0.036(3) 0.032(3) 0.070(4) -0.006(3) -0.025(3) -0.011(2)
C12 0.028(3) 0.066(4) 0.064(4) -0.022(3) 0.005(3) -0.022(3)
C13 0.029(3) 0.047(3) 0.038(3) -0.009(2) 0.001(2) -0.017(2)
C14 0.018(2) 0.025(2) 0.020(2) 0.0036(17) -0.0052(17) -0.0075(17)
C15 0.038(3) 0.029(2) 0.026(3) 0.000(2) 0.001(2) -0.008(2)
C16 0.047(3) 0.035(3) 0.039(3) -0.012(2) 0.006(3) -0.010(2)
C17 0.036(3) 0.066(4) 0.028(3) -0.016(3) -0.004(2) -0.018(3)
C18 0.037(3) 0.081(4) 0.023(3) 0.002(3) -0.012(2) -0.004(3)
C19 0.031(3) 0.052(3) 0.021(3) 0.007(2) -0.005(2) 0.003(2)
C20 0.025(2) 0.021(2) 0.024(2) 0.0078(17) -0.0092(18) -0.0065(17)
C21 0.031(3) 0.029(2) 0.023(2) 0.0007(19) -0.006(2) -0.0032(19)
C22 0.057(4) 0.028(2) 0.029(3) -0.003(2) -0.014(3) -0.012(2)
C23 0.052(4) 0.040(3) 0.044(3) 0.001(2) -0.020(3) -0.026(3)
C24 0.029(3) 0.050(3) 0.059(4) -0.007(3) -0.013(3) -0.015(2)
C25 0.027(3) 0.033(2) 0.042(3) -0.006(2) -0.011(2) -0.005(2)
C26 0.021(2) 0.0194(19) 0.028(2) -0.0042(17) -0.0117(19) -0.0001(16)
C27 0.027(2) 0.021(2) 0.040(3) -0.0001(19) -0.010(2) -0.0017(18)
C28 0.038(3) 0.026(2) 0.052(3) -0.012(2) -0.022(3) 0.006(2)
C29 0.029(3) 0.037(3) 0.045(3) -0.020(2) -0.018(2) 0.008(2)
C30 0.025(2) 0.036(3) 0.034(3) -0.009(2) -0.008(2) 0.003(2)
C31 0.024(2) 0.023(2) 0.030(3) -0.0021(18) -0.008(2) 0.0007(18)
B1 0.022(2) 0.020(2) 0.023(3) -0.0007(19) -0.008(2) -0.0037(19)
C32 0.033(3) 0.018(2) 0.026(2) 0.0017(17) -0.016(2) 0.0001(18)
C33 0.044(3) 0.030(2) 0.036(3) -0.002(2) -0.019(2) 0.002(2)
C34 0.084(5) 0.030(3) 0.034(3) -0.010(2) -0.026(3) 0.010(3)
C35 0.082(5) 0.039(3) 0.061(4) -0.005(3) -0.039(4) -0.021(3)
C36 0.056(4) 0.041(3) 0.063(4) 0.001(3) -0.031(3) -0.020(3)
C37 0.037(3) 0.022(2) 0.045(3) 0.004(2) -0.021(2) -0.008(2)
C38 0.021(2) 0.021(2) 0.026(2) -0.0028(17) -0.0077(18) -0.0077(17)
C39 0.030(3) 0.025(2) 0.028(3) 0.0000(18) -0.011(2) -0.0035(19)
C40 0.032(3) 0.030(2) 0.043(3) -0.006(2) -0.017(2) 0.004(2)
C41 0.020(2) 0.035(3) 0.043(3) -0.014(2) -0.004(2) 0.0019(19)
C42 0.025(3) 0.038(3) 0.034(3) -0.003(2) 0.000(2) -0.011(2)
C43 0.027(2) 0.024(2) 0.032(3) 0.0018(19) -0.007(2) -0.0064(18)
C44 0.021(2) 0.020(2) 0.027(2) 0.0035(17) -0.0091(18) -0.0055(17)
C45 0.028(2) 0.027(2) 0.026(2) 0.0017(19) -0.009(2) -0.0052(18)
C46 0.037(3) 0.033(2) 0.036(3) 0.009(2) -0.023(2) -0.014(2)
C47 0.047(3) 0.031(3) 0.061(4) 0.011(2) -0.039(3) -0.006(2)
C48 0.054(4) 0.029(3) 0.077(5) -0.011(3) -0.044(3) 0.011(2)
C49 0.041(3) 0.027(2) 0.053(3) -0.011(2) -0.028(3) 0.005(2)
C50 0.020(2) 0.023(2) 0.023(2) 0.0006(17) -0.0043(18) -0.0008(17)
C51 0.029(2) 0.025(2) 0.022(2) 0.0010(18) -0.0085(19) -0.0050(18)
C52 0.031(3) 0.034(2) 0.033(3) 0.003(2) -0.011(2) -0.012(2)
C53 0.035(3) 0.047(3) 0.035(3) 0.016(2) -0.011(2) -0.019(2)
C54 0.044(3) 0.060(4) 0.027(3) 0.010(2) -0.014(2) -0.019(3)
C55 0.030(3) 0.042(3) 0.029(3) 0.006(2) -0.012(2) -0.013(2)
Cl2S 0.0335(7) 0.0469(8) 0.0510(9) 0.0093(6) -0.0049(6) 0.0006(6)
Cl3S 0.0547(9) 0.0539(9) 0.0619(10) 0.0089(7) -0.0188(8) -0.0154(7)
C1S 0.065(4) 0.031(3) 0.073(5) -0.002(3) -0.035(4) 0.000(3)
C4S 0.0561(11) 0.139(3) 0.0947(18) -0.0664(19) -0.0108(11) -0.0092(14)
Cl5S 0.0561(11) 0.139(3) 0.0947(18) -0.0664(19) -0.0108(11) -0.0092(14)
Cl6S 0.0561(11) 0.139(3) 0.0947(18) -0.0664(19) -0.0108(11) -0.0092(14)
C4T 0.0561(11) 0.139(3) 0.0947(18) -0.0664(19) -0.0108(11) -0.0092(14)
Cl5T 0.0561(11) 0.139(3) 0.0947(18) -0.0664(19) -0.0108(11) -0.0092(14)
Cl6T 0.0561(11) 0.139(3) 0.0947(18) -0.0664(19) -0.0108(11) -0.0092(14)

loop_
_atom_type_symbol
_atom_type_description
_atom_type_scat_dispersion_real
_atom_type_scat_dispersion_imag
_atom_type_scat_source
C C 0.0033 0.0016 'International Tables Vol C Tables 4.2.6.8 and 6.1.1.4'
H H 0.0000 0.0000 'International Tables Vol C Tables 4.2.6.8 and 6.1.1.4'
B B 0.0013 0.0007 'International Tables Vol C Tables 4.2.6.8 and 6.1.1.4'
Cl Cl 0.1484 0.1585 'International Tables Vol C Tables 4.2.6.8 and 6.1.1.4'
N N 0.0061 0.0033 'International Tables Vol C Tables 4.2.6.8 and 6.1.1.4'
P P 0.1023 0.0942 'International Tables Vol C Tables 4.2.6.8 and 6.1.1.4'
Pt Pt -1.7033 8.3905 'International Tables Vol C Tables 4.2.6.8 and 6.1.1.4'
Se Se -0.0929 2.2259 'International Tables Vol C Tables 4.2.6.8 and 6.1.1.4'

loop_
_geom_angle_atom_site_label_1
_geom_angle_atom_site_label_2
_geom_angle_atom_site_label_3
_geom_angle
_geom_angle_site_symmetry_1
_geom_angle_site_symmetry_3
_geom_angle_publ_flag
P1 Pt1 Se1 87.93(3) . 2_766 ?
P1 Pt1 P2 86.11(4) . . ?
P2 Pt1 Se1 171.62(3) . 2_766 ?
N1 Pt1 Se1 92.71(8) . 2_766 ?
N1 Pt1 P1 178.30(9) . . ?
N1 Pt1 P2 93.40(8) . . ?
C3 Se1 Pt1 106.38(11) . 2_766 ?
C6 P1 Pt1 107.48(14) . . ?
C8 P1 Pt1 117.56(14) . . ?
C8 P1 C6 104.76(19) . . ?
C8 P1 C14 106.90(19) . . ?
C14 P1 Pt1 112.68(13) . . ?
C14 P1 C6 106.7(2) . . ?
C7 P2 Pt1 107.55(14) . . ?
C20 P2 Pt1 117.64(14) . . ?
C20 P2 C7 105.2(2) . . ?
C20 P2 C26 106.8(2) . . ?
C26 P2 Pt1 112.42(14) . . ?
C26 P2 C7 106.5(2) . . ?
C1 N1 Pt1 121.3(3) . . ?
C5 N1 Pt1 119.1(2) . . ?
C5 N1 C1 118.6(3) . . ?
N1 C1 H1 118.9 . . ?
N1 C1 C2 122.2(4) . . ?
C2 C1 H1 118.9 . . ?
C1 C2 H2 120.5 . . ?
C1 C2 C3 119.1(3) . . ?
C3 C2 H2 120.5 . . ?
C2 C3 Se1 118.9(3) . . ?
C4 C3 Se1 123.1(3) . . ?
C4 C3 C2 117.9(3) . . ?
C3 C4 H4 120.3 . . ?
C5 C4 C3 119.3(4) . . ?
C5 C4 H4 120.3 . . ?
N1 C5 C4 122.4(4) . . ?
N1 C5 H5 118.8 . . ?
C4 C5 H5 118.8 . . ?
P1 C6 H6A 110.1 . . ?
P1 C6 H6B 110.1 . . ?
H6A C6 H6B 108.5 . . ?
C7 C6 P1 107.8(3) . . ?
C7 C6 H6A 110.1 . . ?
C7 C6 H6B 110.1 . . ?
P2 C7 H7A 109.9 . . ?
P2 C7 H7B 109.9 . . ?
C6 C7 P2 109.0(3) . . ?
C6 C7 H7A 109.9 . . ?
C6 C7 H7B 109.9 . . ?
H7A C7 H7B 108.3 . . ?
C9 C8 P1 119.1(3) . . ?
C13 C8 P1 121.6(4) . . ?
C13 C8 C9 119.2(4) . . ?
C8 C9 H9 119.9 . . ?
C10 C9 C8 120.1(4) . . ?
C10 C9 H9 119.9 . . ?
C9 C10 H10 119.9 . . ?
C11 C10 C9 120.3(5) . . ?
C11 C10 H10 119.9 . . ?
C10 C11 H11 120.1 . . ?
C10 C11 C12 119.9(5) . . ?
C12 C11 H11 120.1 . . ?
C11 C12 H12 119.8 . . ?
C11 C12 C13 120.5(5) . . ?
C13 C12 H12 119.8 . . ?
C8 C13 C12 120.0(5) . . ?
C8 C13 H13 120.0 . . ?
C12 C13 H13 120.0 . . ?
C15 C14 P1 119.2(3) . . ?
C15 C14 C19 119.3(4) . . ?
C19 C14 P1 121.4(4) . . ?
C14 C15 H15 120.0 . . ?
C16 C15 C14 120.1(5) . . ?
C16 C15 H15 120.0 . . ?
C15 C16 H16 119.9 . . ?
C15 C16 C17 120.2(5) . . ?
C17 C16 H16 119.9 . . ?
C16 C17 H17 120.3 . . ?
C18 C17 C16 119.5(5) . . ?
C18 C17 H17 120.3 . . ?
C17 C18 H18 119.6 . . ?
C17 C18 C19 120.9(5) . . ?
C19 C18 H18 119.6 . . ?
C14 C19 H19 120.0 . . ?
C18 C19 C14 120.0(5) . . ?
C18 C19 H19 120.0 . . ?
C21 C20 P2 118.5(3) . . ?
C25 C20 P2 122.4(4) . . ?
C25 C20 C21 119.1(4) . . ?
C20 C21 H21 120.0 . . ?
C22 C21 C20 119.9(5) . . ?
C22 C21 H21 120.0 . . ?
C21 C22 H22 119.7 . . ?
C23 C22 C21 120.5(5) . . ?
C23 C22 H22 119.7 . . ?
C22 C23 H23 119.8 . . ?
C22 C23 C24 120.3(5) . . ?
C24 C23 H23 119.8 . . ?
C23 C24 H24 120.3 . . ?
C23 C24 C25 119.5(5) . . ?
C25 C24 H24 120.3 . . ?
C20 C25 C24 120.6(5) . . ?
C20 C25 H25 119.7 . . ?
C24 C25 H25 119.7 . . ?
C27 C26 P2 123.5(4) . . ?
C27 C26 C31 118.8(4) . . ?
C31 C26 P2 117.6(3) . . ?
C26 C27 H27 120.0 . . ?
C28 C27 C26 120.0(5) . . ?
C28 C27 H27 120.0 . . ?
C27 C28 H28 119.6 . . ?
C29 C28 C27 120.8(5) . . ?
C29 C28 H28 119.6 . . ?
C28 C29 H29 119.9 . . ?
C28 C29 C30 120.1(5) . . ?
C30 C29 H29 119.9 . . ?
C29 C30 H30 120.1 . . ?
C29 C30 C31 119.8(5) . . ?
C31 C30 H30 120.1 . . ?
C26 C31 H31 119.8 . . ?
C30 C31 C26 120.3(4) . . ?
C30 C31 H31 119.8 . . ?
C32 B1 C44 110.2(3) . . ?
C38 B1 C32 108.9(3) . . ?
C38 B1 C44 111.2(4) . . ?
C38 B1 C50 107.7(3) . . ?
C50 B1 C32 111.2(4) . . ?
C50 B1 C44 107.7(3) . . ?
C33 C32 B1 122.7(4) . . ?
C33 C32 C37 115.0(4) . . ?
C37 C32 B1 122.3(4) . . ?
C32 C33 H33 118.7 . . ?
C32 C33 C34 122.6(5) . . ?
C34 C33 H33 118.7 . . ?
C33 C34 H34 120.2 . . ?
C35 C34 C33 119.7(6) . . ?
C35 C34 H34 120.2 . . ?
C34 C35 H35 120.1 . . ?
C36 C35 C34 119.7(5) . . ?
C36 C35 H35 120.1 . . ?
C35 C36 H36 120.0 . . ?
C35 C36 C37 120.0(6) . . ?
C37 C36 H36 120.0 . . ?
C32 C37 H37 118.5 . . ?
C36 C37 C32 122.9(5) . . ?
C36 C37 H37 118.5 . . ?
C39 C38 B1 122.2(4) . . ?
C43 C38 B1 123.1(4) . . ?
C43 C38 C39 114.6(4) . . ?
C38 C39 H39 118.7 . . ?
C40 C39 C38 122.6(4) . . ?
C40 C39 H39 118.7 . . ?
C39 C40 H40 119.8 . . ?
C41 C40 C39 120.4(4) . . ?
C41 C40 H40 119.8 . . ?
C40 C41 H41 120.6 . . ?
C42 C41 C40 118.7(5) . . ?
C42 C41 H41 120.6 . . ?
C41 C42 H42 119.8 . . ?
C41 C42 C43 120.3(5) . . ?
C43 C42 H42 119.8 . . ?
C38 C43 H43 118.3 . . ?
C42 C43 C38 123.4(4) . . ?
C42 C43 H43 118.3 . . ?
C45 C44 B1 123.5(4) . . ?
C49 C44 B1 121.6(4) . . ?
C49 C44 C45 114.8(4) . . ?
C44 C45 H45 118.7 . . ?
C46 C45 C44 122.6(4) . . ?
C46 C45 H45 118.7 . . ?
C45 C46 H46 119.7 . . ?
C47 C46 C45 120.5(5) . . ?
C47 C46 H46 119.7 . . ?
C46 C47 H47 120.6 . . ?
C46 C47 C48 118.8(5) . . ?
C48 C47 H47 120.6 . . ?
C47 C48 H48 120.0 . . ?
C49 C48 C47 120.1(5) . . ?
C49 C48 H48 120.0 . . ?
C44 C49 H49 118.4 . . ?
C48 C49 C44 123.1(5) . . ?
C48 C49 H49 118.4 . . ?
C51 C50 B1 120.8(4) . . ?
C55 C50 B1 124.0(4) . . ?
C55 C50 C51 115.0(4) . . ?
C50 C51 H51 118.5 . . ?
C52 C51 C50 123.1(4) . . ?
C52 C51 H51 118.5 . . ?
C51 C52 H52 120.2 . . ?
C53 C52 C51 119.7(4) . . ?
C53 C52 H52 120.2 . . ?
C52 C53 H53 120.6 . . ?
C54 C53 C52 118.9(4) . . ?
C54 C53 H53 120.6 . . ?
C53 C54 H54 119.7 . . ?
C53 C54 C55 120.6(5) . . ?
C55 C54 H54 119.7 . . ?
C50 C55 H55 118.7 . . ?
C54 C55 C50 122.7(5) . . ?
C54 C55 H55 118.7 . . ?
Cl2S C1S H1SA 108.4 . . ?
Cl2S C1S H1SB 108.4 . . ?
Cl3S C1S Cl2S 115.5(4) . . ?
Cl3S C1S H1SA 108.4 . . ?
Cl3S C1S H1SB 108.4 . . ?
H1SA C1S H1SB 107.5 . . ?
H4SA C4S H4SB 108.1 . . ?
Cl5S C4S H4SA 109.5 . . ?
Cl5S C4S H4SB 109.5 . . ?
Cl5S C4S Cl6S 110.7(6) . . ?
Cl6S C4S H4SA 109.5 . . ?
Cl6S C4S H4SB 109.5 . . ?
H4TA C4T H4TB 108.2 . . ?
Cl5T C4T H4TA 109.7 . . ?
Cl5T C4T H4TB 109.7 . . ?
Cl6T C4T H4TA 109.7 . . ?
Cl6T C4T H4TB 109.7 . . ?
Cl6T C4T Cl5T 110.0(7) . . ?

loop_
_geom_bond_atom_site_label_1
_geom_bond_atom_site_label_2
_geom_bond_distance
_geom_bond_site_symmetry_2
_geom_bond_publ_flag
Pt1 Se1 2.4837(5) 2_766 ?
Pt1 P1 2.2384(10) . ?
Pt1 P2 2.2798(11) . ?
Pt1 N1 2.119(3) . ?
Se1 C3 1.916(4) . ?
P1 C6 1.837(4) . ?
P1 C8 1.813(4) . ?
P1 C14 1.814(5) . ?
P2 C7 1.839(4) . ?
P2 C20 1.801(4) . ?
P2 C26 1.809(4) . ?
N1 C1 1.350(5) . ?
N1 C5 1.334(5) . ?
C1 H1 0.9500 . ?
C1 C2 1.382(5) . ?
C2 H2 0.9500 . ?
C2 C3 1.395(6) . ?
C3 C4 1.390(5) . ?
C4 H4 0.9500 . ?
C4 C5 1.383(5) . ?
C5 H5 0.9500 . ?
C6 H6A 0.9900 . ?
C6 H6B 0.9900 . ?
C6 C7 1.540(6) . ?
C7 H7A 0.9900 . ?
C7 H7B 0.9900 . ?
C8 C9 1.392(6) . ?
C8 C13 1.382(6) . ?
C9 H9 0.9500 . ?
C9 C10 1.387(6) . ?
C10 H10 0.9500 . ?
C10 C11 1.370(8) . ?
C11 H11 0.9500 . ?
C11 C12 1.376(8) . ?
C12 H12 0.9500 . ?
C12 C13 1.387(7) . ?
C13 H13 0.9500 . ?
C14 C15 1.387(6) . ?
C14 C19 1.390(6) . ?
C15 H15 0.9500 . ?
C15 C16 1.382(7) . ?
C16 H16 0.9500 . ?
C16 C17 1.394(8) . ?
C17 H17 0.9500 . ?
C17 C18 1.367(8) . ?
C18 H18 0.9500 . ?
C18 C19 1.380(8) . ?
C19 H19 0.9500 . ?
C20 C21 1.392(6) . ?
C20 C25 1.389(6) . ?
C21 H21 0.9500 . ?
C21 C22 1.389(7) . ?
C22 H22 0.9500 . ?
C22 C23 1.369(8) . ?
C23 H23 0.9500 . ?
C23 C24 1.385(8) . ?
C24 H24 0.9500 . ?
C24 C25 1.391(7) . ?
C25 H25 0.9500 . ?
C26 C27 1.391(6) . ?
C26 C31 1.403(6) . ?
C27 H27 0.9500 . ?
C27 C28 1.382(7) . ?
C28 H28 0.9500 . ?
C28 C29 1.371(8) . ?
C29 H29 0.9500 . ?
C29 C30 1.383(7) . ?
C30 H30 0.9500 . ?
C30 C31 1.384(6) . ?
C31 H31 0.9500 . ?
B1 C32 1.656(6) . ?
B1 C38 1.642(7) . ?
B1 C44 1.659(6) . ?
B1 C50 1.651(6) . ?
C32 C33 1.397(7) . ?
C32 C37 1.403(7) . ?
C33 H33 0.9500 . ?
C33 C34 1.409(7) . ?
C34 H34 0.9500 . ?
C34 C35 1.379(9) . ?
C35 H35 0.9500 . ?
C35 C36 1.367(9) . ?
C36 H36 0.9500 . ?
C36 C37 1.400(7) . ?
C37 H37 0.9500 . ?
C38 C39 1.408(6) . ?
C38 C43 1.403(6) . ?
C39 H39 0.9500 . ?
C39 C40 1.395(7) . ?
C40 H40 0.9500 . ?
C40 C41 1.383(7) . ?
C41 H41 0.9500 . ?
C41 C42 1.381(7) . ?
C42 H42 0.9500 . ?
C42 C43 1.383(7) . ?
C43 H43 0.9500 . ?
C44 C45 1.404(6) . ?
C44 C49 1.402(6) . ?
C45 H45 0.9500 . ?
C45 C46 1.400(6) . ?
C46 H46 0.9500 . ?
C46 C47 1.370(8) . ?
C47 H47 0.9500 . ?
C47 C48 1.390(8) . ?
C48 H48 0.9500 . ?
C48 C49 1.389(7) . ?
C49 H49 0.9500 . ?
C50 C51 1.407(6) . ?
C50 C55 1.401(6) . ?
C51 H51 0.9500 . ?
C51 C52 1.390(6) . ?
C52 H52 0.9500 . ?
C52 C53 1.389(7) . ?
C53 H53 0.9500 . ?
C53 C54 1.383(7) . ?
C54 H54 0.9500 . ?
C54 C55 1.385(7) . ?
C55 H55 0.9500 . ?
Cl2S C1S 1.758(6) . ?
Cl3S C1S 1.702(6) . ?
C1S H1SA 0.9900 . ?
C1S H1SB 0.9900 . ?
C4S H4SA 0.9900 . ?
C4S H4SB 0.9900 . ?
C4S Cl5S 1.761(7) . ?
C4S Cl6S 1.762(7) . ?
C4T H4TA 0.9900 . ?
C4T H4TB 0.9900 . ?
C4T Cl5T 1.763(7) . ?
C4T Cl6T 1.762(7) . ?

loop_
_geom_torsion_atom_site_label_1
_geom_torsion_atom_site_label_2
_geom_torsion_atom_site_label_3
_geom_torsion_atom_site_label_4
_geom_torsion
_geom_torsion_site_symmetry_1
_geom_torsion_site_symmetry_2
_geom_torsion_site_symmetry_3
_geom_torsion_site_symmetry_4
_geom_torsion_publ_flag
Pt1 P1 C6 C7 -44.3(3) . . . . ?
Pt1 P1 C8 C9 -32.9(4) . . . . ?
Pt1 P1 C8 C13 148.9(4) . . . . ?
Pt1 P1 C14 C15 -40.4(4) . . . . ?
Pt1 P1 C14 C19 140.8(3) . . . . ?
Pt1 P2 C7 C6 -35.3(3) . . . . ?
Pt1 P2 C20 C21 -47.8(4) . . . . ?
Pt1 P2 C20 C25 134.6(3) . . . . ?
Pt1 P2 C26 C27 113.1(4) . . . . ?
Pt1 P2 C26 C31 -66.6(3) . . . . ?
Pt1 N1 C1 C2 163.2(3) . . . . ?
Pt1 N1 C5 C4 -163.5(3) . . . . ?
Se1 C3 C4 C5 171.3(3) . . . . ?
P1 C6 C7 P2 50.5(4) . . . . ?
P1 C8 C9 C10 -177.5(3) . . . . ?
P1 C8 C13 C12 176.8(5) . . . . ?
P1 C14 C15 C16 -178.6(4) . . . . ?
P1 C14 C19 C18 179.5(4) . . . . ?
P2 C20 C21 C22 -176.4(4) . . . . ?
P2 C20 C25 C24 177.3(4) . . . . ?
P2 C26 C27 C28 179.8(4) . . . . ?
P2 C26 C31 C30 -178.1(3) . . . . ?
N1 C1 C2 C3 -0.9(6) . . . . ?
C1 N1 C5 C4 5.1(6) . . . . ?
C1 C2 C3 Se1 -171.4(3) . . . . ?
C1 C2 C3 C4 6.8(6) . . . . ?
C2 C3 C4 C5 -6.8(6) . . . . ?
C3 C4 C5 N1 0.9(6) . . . . ?
C5 N1 C1 C2 -5.1(6) . . . . ?
C6 P1 C8 C9 86.3(4) . . . . ?
C6 P1 C8 C13 -91.9(4) . . . . ?
C6 P1 C14 C15 -158.1(4) . . . . ?
C6 P1 C14 C19 23.0(4) . . . . ?
C7 P2 C20 C21 71.9(4) . . . . ?
C7 P2 C20 C25 -105.7(4) . . . . ?
C7 P2 C26 C27 -4.5(4) . . . . ?
C7 P2 C26 C31 175.8(3) . . . . ?
C8 P1 C6 C7 -170.0(3) . . . . ?
C8 P1 C14 C15 90.2(4) . . . . ?
C8 P1 C14 C19 -88.6(4) . . . . ?
C8 C9 C10 C11 0.2(7) . . . . ?
C9 C8 C13 C12 -1.3(8) . . . . ?
C9 C10 C11 C12 -0.3(8) . . . . ?
C10 C11 C12 C13 -0.4(9) . . . . ?
C11 C12 C13 C8 1.2(9) . . . . ?
C13 C8 C9 C10 0.6(7) . . . . ?
C14 P1 C6 C7 76.8(3) . . . . ?
C14 P1 C8 C9 -160.7(3) . . . . ?
C14 P1 C8 C13 21.1(4) . . . . ?
C14 C15 C16 C17 -0.8(8) . . . . ?
C15 C14 C19 C18 0.7(7) . . . . ?
C15 C16 C17 C18 0.3(8) . . . . ?
C16 C17 C18 C19 0.7(8) . . . . ?
C17 C18 C19 C14 -1.2(8) . . . . ?
C19 C14 C15 C16 0.3(7) . . . . ?
C20 P2 C7 C6 -161.4(3) . . . . ?
C20 P2 C26 C27 -116.5(4) . . . . ?
C20 P2 C26 C31 63.8(4) . . . . ?
C20 C21 C22 C23 -1.1(7) . . . . ?
C21 C20 C25 C24 -0.3(7) . . . . ?
C21 C22 C23 C24 -0.1(8) . . . . ?
C22 C23 C24 C25 1.2(9) . . . . ?
C23 C24 C25 C20 -1.0(8) . . . . ?
C25 C20 C21 C22 1.3(7) . . . . ?
C26 P2 C7 C6 85.4(3) . . . . ?
C26 P2 C20 C21 -175.2(3) . . . . ?
C26 P2 C20 C25 7.2(4) . . . . ?
C26 C27 C28 C29 -1.0(7) . . . . ?
C27 C26 C31 C30 2.2(6) . . . . ?
C27 C28 C29 C30 1.0(7) . . . . ?
C28 C29 C30 C31 0.6(7) . . . . ?
C29 C30 C31 C26 -2.2(7) . . . . ?
C31 C26 C27 C28 -0.6(7) . . . . ?
B1 C32 C33 C34 -178.9(4) . . . . ?
B1 C32 C37 C36 -179.7(4) . . . . ?
B1 C38 C39 C40 -179.0(4) . . . . ?
B1 C38 C43 C42 179.6(4) . . . . ?
B1 C44 C45 C46 176.6(4) . . . . ?
B1 C44 C49 C48 -175.3(5) . . . . ?
B1 C50 C51 C52 176.0(4) . . . . ?
B1 C50 C55 C54 -176.6(5) . . . . ?
C32 B1 C38 C39 91.6(5) . . . . ?
C32 B1 C38 C43 -85.5(5) . . . . ?
C32 B1 C44 C45 148.2(4) . . . . ?
C32 B1 C44 C49 -36.4(6) . . . . ?
C32 B1 C50 C51 164.2(4) . . . . ?
C32 B1 C50 C55 -19.5(6) . . . . ?
C32 C33 C34 C35 -2.4(8) . . . . ?
C33 C32 C37 C36 0.1(7) . . . . ?
C33 C34 C35 C36 1.9(9) . . . . ?
C34 C35 C36 C37 -0.5(9) . . . . ?
C35 C36 C37 C32 -0.5(8) . . . . ?
C37 C32 C33 C34 1.3(7) . . . . ?
C38 B1 C32 C33 -164.6(4) . . . . ?
C38 B1 C32 C37 15.1(5) . . . . ?
C38 B1 C44 C45 27.4(5) . . . . ?
C38 B1 C44 C49 -157.1(4) . . . . ?
C38 B1 C50 C51 -76.6(5) . . . . ?
C38 B1 C50 C55 99.7(5) . . . . ?
C38 C39 C40 C41 0.6(7) . . . . ?
C39 C38 C43 C42 2.2(6) . . . . ?
C39 C40 C41 C42 0.0(7) . . . . ?
C40 C41 C42 C43 0.6(7) . . . . ?
C41 C42 C43 C38 -1.8(7) . . . . ?
C43 C38 C39 C40 -1.6(6) . . . . ?
C44 B1 C32 C33 73.2(5) . . . . ?
C44 B1 C32 C37 -107.1(5) . . . . ?
C44 B1 C38 C39 -146.8(4) . . . . ?
C44 B1 C38 C43 36.0(5) . . . . ?
C44 B1 C50 C51 43.4(5) . . . . ?
C44 B1 C50 C55 -140.3(4) . . . . ?
C44 C45 C46 C47 -0.5(7) . . . . ?
C45 C44 C49 C48 0.5(7) . . . . ?
C45 C46 C47 C48 -1.3(8) . . . . ?
C46 C47 C48 C49 2.7(9) . . . . ?
C47 C48 C49 C44 -2.3(9) . . . . ?
C49 C44 C45 C46 0.9(6) . . . . ?
C50 B1 C32 C33 -46.1(6) . . . . ?
C50 B1 C32 C37 133.6(4) . . . . ?
C50 B1 C38 C39 -29.0(5) . . . . ?
C50 B1 C38 C43 153.8(4) . . . . ?
C50 B1 C44 C45 -90.4(5) . . . . ?
C50 B1 C44 C49 85.0(5) . . . . ?
C50 C51 C52 C53 1.0(8) . . . . ?
C51 C50 C55 C54 -0.2(7) . . . . ?
C51 C52 C53 C54 -0.5(8) . . . . ?
C52 C53 C54 C55 -0.2(9) . . . . ?
C53 C54 C55 C50 0.6(9) . . . . ?
C55 C50 C51 C52 -0.6(7) . . . . ?

loop_
_smtbx_masks_void_nr
_smtbx_masks_void_average_x
_smtbx_masks_void_average_y
_smtbx_masks_void_average_z
_smtbx_masks_void_volume
_smtbx_masks_void_count_electrons
_smtbx_masks_void_content
1 0.500 0.000 0.000 73.7 21.0 ?
